data_1555546
loop_
_publ_author_name
'Ruchti, Jonathan'
'Carreira, Erick M.'

_publ_section_title
;
 Rh-Catalyzed Stereospecific Synthesis of Allenes from Propargylic
 Benzoates and Arylboronic Acids.
;
_journal_issue 9
_journal_name_full 'Organic letters'
_journal_page_first 2174
_journal_page_last 2176
_journal_paper_doi 10.1021/acs.orglett.6b00793
_journal_volume 18
_journal_year 2016
_chemical_absolute_configuration unk
_chemical_formula_moiety 'C28 H25 N O2'
_chemical_formula_sum 'C28 H25 N O2'
_chemical_formula_weight 407.49
_space_group_crystal_system orthorhombic
_space_group_IT_number 19
_space_group_name_Hall 'P 2ac 2ab'
_space_group_name_H-M_alt 'P 21 21 21'
_atom_sites_solution_hydrogens geom
_audit_creation_date 2015-10-15
_audit_creation_method
;
Olex2 1.2
(compiled 2015.09.30 svn.r3233 for OlexSys, GUI svn.r5103)
;
_cell_angle_alpha 90
_cell_angle_beta 90
_cell_angle_gamma 90
_cell_formula_units_Z 4
_cell_length_a 5.99770(10)
_cell_length_b 8.66900(10)
_cell_length_c 42.0392(7)
_cell_measurement_reflns_used 9932
_cell_measurement_temperature 100.0(2)
_cell_measurement_theta_max 66.54
_cell_measurement_theta_min 4.21
_cell_volume 2185.79(6)
_computing_cell_refinement 'Bruker SAINT'
_computing_data_collection 'Bruker APEX2'
_computing_data_reduction 'Bruker SAINT'
_computing_molecular_graphics 'Olex2 (Dolomanov et al., 2009)'
_computing_publication_material 'Olex2 (Dolomanov et al., 2009)'
_computing_structure_refinement 'XL (Sheldrick, 2008)'
_computing_structure_solution 'XT (Sheldrick, 2015)'
_diffrn_ambient_temperature 100.0(2)
_diffrn_detector 'Bruker APEX2 area detector'
_diffrn_detector_area_resol_mean 8.33
_diffrn_detector_type 'CCD area detector'
_diffrn_measured_fraction_theta_full 1.000
_diffrn_measured_fraction_theta_max 1.000
_diffrn_measurement_device 'kappa-stage diffractometer'
_diffrn_measurement_device_type 'Bruker Kappa Apex2 Duo'
_diffrn_measurement_method '\f and \w scans'
_diffrn_radiation_monochromator 'double mirror optics'
_diffrn_radiation_probe x-ray
_diffrn_radiation_type CuK\a
_diffrn_radiation_wavelength 1.54178
_diffrn_reflns_av_R_equivalents 0.0430
_diffrn_reflns_av_unetI/netI 0.0225
_diffrn_reflns_Laue_measured_fraction_full 0.980
_diffrn_reflns_Laue_measured_fraction_max 1.000
_diffrn_reflns_limit_h_max 4
_diffrn_reflns_limit_h_min -7
_diffrn_reflns_limit_k_max 10
_diffrn_reflns_limit_k_min -10
_diffrn_reflns_limit_l_max 49
_diffrn_reflns_limit_l_min -50
_diffrn_reflns_number 28660
_diffrn_reflns_point_group_measured_fraction_full 0.977
_diffrn_reflns_point_group_measured_fraction_max 0.998
_diffrn_reflns_theta_full 67.679
_diffrn_reflns_theta_max 66.600
_diffrn_reflns_theta_min 2.102
_diffrn_source 'microfocus sealed X-ray tube'
_diffrn_source_type 'Incoatec I\ms'
_diffrn_standards_number 0
_exptl_absorpt_coefficient_mu 0.607
_exptl_absorpt_correction_T_max 0.7528
_exptl_absorpt_correction_T_min 0.6567
_exptl_absorpt_correction_type multi-scan
_exptl_absorpt_process_details
;
SADABS-2014/5 (Bruker,2014/5) was used for absorption correction.
wR2(int) was 0.0590 before and 0.0493 after correction.
The Ratio of minimum to maximum transmission is 0.8723.
The \l/2 correction factor is 0.00150.
;
_exptl_crystal_colour 'clear colourless'
_exptl_crystal_colour_lustre clear
_exptl_crystal_colour_primary colourless
_exptl_crystal_density_diffrn 1.238
_exptl_crystal_description block
_exptl_crystal_F_000 864
_exptl_crystal_size_max 0.14
_exptl_crystal_size_mid 0.13
_exptl_crystal_size_min 0.06
_refine_diff_density_max 0.105
_refine_diff_density_min -0.185
_refine_diff_density_rms 0.037
_refine_ls_abs_structure_details
;
 Flack x determined using 1477 quotients [(I+)-(I-)]/[(I+)+(I-)]
 (Parsons, Flack and Wagner, Acta Cryst. B69 (2013) 249-259).
;
_refine_ls_abs_structure_Flack -0.01(10)
_refine_ls_extinction_method none
_refine_ls_goodness_of_fit_ref 1.075
_refine_ls_hydrogen_treatment constr
_refine_ls_matrix_type full
_refine_ls_number_parameters 283
_refine_ls_number_reflns 3862
_refine_ls_number_restraints 0
_refine_ls_restrained_S_all 1.075
_refine_ls_R_factor_all 0.0317
_refine_ls_R_factor_gt 0.0299
_refine_ls_shift/su_max 0.001
_refine_ls_shift/su_mean 0.000
_refine_ls_structure_factor_coef Fsqd
_refine_ls_weighting_details 'w=1/[\s^2^(Fo^2^)+(0.0369P)^2^+0.4363P] where P=(Fo^2^+2Fc^2^)/3'
_refine_ls_weighting_scheme calc
_refine_ls_wR_factor_gt 0.0721
_refine_ls_wR_factor_ref 0.0732
_reflns_Friedel_coverage 0.685
_reflns_Friedel_fraction_full 0.973
_reflns_Friedel_fraction_max 0.995
_reflns_number_gt 3700
_reflns_number_total 3862
_reflns_threshold_expression 'I > 2\s(I)'
_cod_data_source_file ol6b00793_si_002.cif
_cod_data_source_block cu_ca091015_1_1_0m
_cod_database_code 1555546
_shelxl_version_number 2014/6
_shelx_space_group_comment
;
The symmetry employed for this shelxl refinement is uniquely defined
by the following loop, which should always be used as a source of
symmetry information in preference to the above space-group names.
They are only intended as comments.
;
_olex2_refinement_description
;
1. Fixed Uiso
 At 1.2 times of:
  All C(H) groups, All C(H,H) groups
 At 1.5 times of:
  All C(H,H,H) groups
2.a Secondary CH2 refined with riding coordinates:
 C20(H20A,H20B)
2.b Aromatic/amide H refined with riding coordinates:
 C1(H1), C2(H2), C3(H3), C5(H5), C6(H6), C8(H8), C9(H9), C11(H11), C12(H12),
 C15(H15), C23(H23), C24(H24), C25(H25), C26(H26)
2.c Idealised Me refined as rotating group:
 C17(H17A,H17B,H17C), C18(H18A,H18B,H18C), C19(H19A,H19B,H19C)
;
_olex2_date_sample_data_collection 2015-10-14
_olex2_date_sample_submission 2015-10-09
_olex2_submission_original_sample_id ca091015_1_1
_olex2_submission_special_instructions 'No special instructions were received'

loop_
_space_group_symop_operation_xyz
'x, y, z'
'-x+1/2, -y, z+1/2'
'-x, y+1/2, -z+1/2'
'x+1/2, -y+1/2, -z'

loop_
_atom_site_label
_atom_site_type_symbol
_atom_site_fract_x
_atom_site_fract_y
_atom_site_fract_z
_atom_site_U_iso_or_equiv
_atom_site_adp_type
_atom_site_occupancy
_atom_site_site_symmetry_order
_atom_site_calc_flag
_atom_site_refinement_flags_posn
O1 O -0.3094(2) 0.76976(15) 0.41889(3) 0.0256(3) Uani 1 1 d .
O2 O 0.1915(2) 0.40312(15) 0.45062(3) 0.0253(3) Uani 1 1 d .
N1 N -0.0201(3) 0.60097(17) 0.42929(3) 0.0196(3) Uani 1 1 d .
C1 C 0.9731(3) 0.5803(2) 0.21463(4) 0.0259(4) Uani 1 1 d .
H1 H 1.0732 0.5843 0.1971 0.031 Uiso 1 1 calc R
C2 C 1.0305(4) 0.6483(2) 0.24338(5) 0.0270(4) Uani 1 1 d .
H2 H 1.1691 0.7003 0.2455 0.032 Uiso 1 1 calc R
C3 C 0.8846(3) 0.6403(2) 0.26897(4) 0.0234(4) Uani 1 1 d .
H3 H 0.9256 0.6861 0.2886 0.028 Uiso 1 1 calc R
C4 C 0.6793(3) 0.5662(2) 0.26636(4) 0.0204(4) Uani 1 1 d .
C5 C 0.6232(3) 0.5001(2) 0.23702(4) 0.0233(4) Uani 1 1 d .
H5 H 0.4833 0.4502 0.2345 0.028 Uiso 1 1 calc R
C6 C 0.7706(4) 0.5070(2) 0.21155(4) 0.0259(4) Uani 1 1 d .
H6 H 0.7313 0.4607 0.1919 0.031 Uiso 1 1 calc R
C7 C 0.5239(3) 0.5565(2) 0.29391(4) 0.0194(4) Uani 1 1 d .
C8 C 0.5266(3) 0.6675(2) 0.31804(4) 0.0227(4) Uani 1 1 d .
H8 H 0.6309 0.7498 0.3169 0.027 Uiso 1 1 calc R
C9 C 0.3809(3) 0.6601(2) 0.34348(4) 0.0221(4) Uani 1 1 d .
H9 H 0.3881 0.7369 0.3596 0.027 Uiso 1 1 calc R
C10 C 0.2237(3) 0.5422(2) 0.34598(4) 0.0182(4) Uani 1 1 d .
C11 C 0.2211(3) 0.4303(2) 0.32196(4) 0.0211(4) Uani 1 1 d .
H11 H 0.1163 0.3482 0.3230 0.025 Uiso 1 1 calc R
C12 C 0.3684(3) 0.4372(2) 0.29670(4) 0.0215(4) Uani 1 1 d .
H12 H 0.3638 0.3590 0.2809 0.026 Uiso 1 1 calc R
C13 C 0.0700(3) 0.5310(2) 0.37345(4) 0.0186(4) Uani 1 1 d .
C14 C -0.1025(3) 0.4379(2) 0.37406(4) 0.0198(4) Uani 1 1 d .
C15 C -0.2751(3) 0.3465(2) 0.37524(4) 0.0211(4) Uani 1 1 d .
H15 H -0.4135 0.3873 0.3682 0.025 Uiso 1 1 calc R
C16 C -0.2746(3) 0.1804(2) 0.38693(4) 0.0188(4) Uani 1 1 d .
C17 C -0.3826(3) 0.1754(2) 0.42004(4) 0.0244(4) Uani 1 1 d .
H17A H -0.2852 0.2272 0.4354 0.037 Uiso 1 1 calc GR
H17B H -0.4045 0.0678 0.4265 0.037 Uiso 1 1 calc GR
H17C H -0.5271 0.2281 0.4194 0.037 Uiso 1 1 calc GR
C18 C -0.4150(3) 0.0832(2) 0.36403(4) 0.0250(4) Uani 1 1 d .
H18A H -0.5667 0.1249 0.3631 0.038 Uiso 1 1 calc GR
H18B H -0.4199 -0.0237 0.3716 0.038 Uiso 1 1 calc GR
H18C H -0.3481 0.0863 0.3428 0.038 Uiso 1 1 calc GR
C19 C -0.0384(3) 0.1167(2) 0.38841(5) 0.0235(4) Uani 1 1 d .
H19A H 0.0237 0.1112 0.3669 0.035 Uiso 1 1 calc GR
H19B H -0.0410 0.0132 0.3978 0.035 Uiso 1 1 calc GR
H19C H 0.0544 0.1847 0.4015 0.035 Uiso 1 1 calc GR
C20 C 0.1201(3) 0.6337(2) 0.40190(4) 0.0212(4) Uani 1 1 d .
H20A H 0.2783 0.6202 0.4080 0.025 Uiso 1 1 calc R
H20B H 0.0992 0.7428 0.3956 0.025 Uiso 1 1 calc R
C21 C -0.2236(3) 0.6719(2) 0.43546(4) 0.0193(4) Uani 1 1 d .
C22 C -0.3046(3) 0.6044(2) 0.46594(4) 0.0188(4) Uani 1 1 d .
C23 C -0.4919(3) 0.6393(2) 0.48359(4) 0.0215(4) Uani 1 1 d .
H23 H -0.5955 0.7155 0.4769 0.026 Uiso 1 1 calc R
C24 C -0.5220(4) 0.5569(2) 0.51189(4) 0.0252(4) Uani 1 1 d .
H24 H -0.6494 0.5770 0.5247 0.030 Uiso 1 1 calc R
C25 C -0.3693(4) 0.4464(2) 0.52166(4) 0.0261(4) Uani 1 1 d .
H25 H -0.3941 0.3928 0.5411 0.031 Uiso 1 1 calc R
C26 C -0.1806(3) 0.4123(2) 0.50370(4) 0.0235(4) Uani 1 1 d .
H26 H -0.0761 0.3366 0.5104 0.028 Uiso 1 1 calc R
C27 C -0.1520(3) 0.4936(2) 0.47565(4) 0.0189(4) Uani 1 1 d .
C28 C 0.0298(3) 0.4866(2) 0.45167(4) 0.0193(4) Uani 1 1 d .

loop_
_atom_site_aniso_label
_atom_site_aniso_U_11
_atom_site_aniso_U_22
_atom_site_aniso_U_33
_atom_site_aniso_U_23
_atom_site_aniso_U_13
_atom_site_aniso_U_12
O1 0.0304(8) 0.0210(7) 0.0254(7) 0.0035(6) -0.0010(6) 0.0028(6)
O2 0.0243(7) 0.0244(7) 0.0271(7) -0.0010(6) 0.0003(6) 0.0050(6)
N1 0.0220(8) 0.0185(7) 0.0184(7) 0.0000(6) 0.0023(6) -0.0010(7)
C1 0.0269(10) 0.0270(10) 0.0238(9) 0.0059(8) 0.0063(8) 0.0057(9)
C2 0.0217(10) 0.0303(10) 0.0291(10) 0.0058(8) 0.0017(8) 0.0005(9)
C3 0.0245(10) 0.0250(10) 0.0207(9) 0.0024(8) -0.0002(8) -0.0007(8)
C4 0.0230(10) 0.0174(8) 0.0207(9) 0.0033(7) -0.0002(7) 0.0025(8)
C5 0.0239(10) 0.0236(9) 0.0222(9) 0.0023(8) 0.0002(8) -0.0012(8)
C6 0.0316(11) 0.0259(10) 0.0201(9) 0.0013(8) 0.0023(8) 0.0039(9)
C7 0.0209(9) 0.0199(9) 0.0173(8) 0.0020(7) -0.0017(7) 0.0013(8)
C8 0.0269(10) 0.0185(9) 0.0228(9) 0.0008(8) -0.0007(8) -0.0047(9)
C9 0.0290(10) 0.0170(9) 0.0203(9) -0.0014(7) 0.0005(8) -0.0035(8)
C10 0.0197(9) 0.0173(9) 0.0175(8) 0.0027(7) -0.0012(7) 0.0014(8)
C11 0.0244(10) 0.0184(9) 0.0205(9) 0.0000(7) -0.0011(7) -0.0052(8)
C12 0.0257(10) 0.0208(9) 0.0180(8) -0.0022(7) -0.0006(7) -0.0012(8)
C13 0.0222(10) 0.0149(9) 0.0188(8) 0.0011(7) -0.0009(7) 0.0001(8)
C14 0.0233(10) 0.0188(9) 0.0171(8) 0.0009(7) -0.0001(7) 0.0029(8)
C15 0.0180(9) 0.0220(9) 0.0234(9) 0.0007(8) -0.0005(8) 0.0012(8)
C16 0.0164(9) 0.0176(9) 0.0223(9) -0.0008(7) -0.0003(7) -0.0025(8)
C17 0.0256(10) 0.0232(10) 0.0245(9) -0.0012(8) 0.0038(8) -0.0022(9)
C18 0.0219(10) 0.0274(10) 0.0257(9) -0.0045(8) 0.0018(8) -0.0063(9)
C19 0.0201(10) 0.0214(9) 0.0290(10) 0.0029(8) 0.0008(8) 0.0015(8)
C20 0.0240(9) 0.0194(9) 0.0200(9) -0.0013(7) 0.0042(8) -0.0041(8)
C21 0.0232(10) 0.0150(8) 0.0195(8) -0.0026(7) -0.0016(8) -0.0008(8)
C22 0.0217(9) 0.0160(9) 0.0188(8) -0.0029(7) -0.0014(7) -0.0017(8)
C23 0.0206(10) 0.0188(9) 0.0251(9) -0.0032(7) 0.0004(8) -0.0006(8)
C24 0.0278(11) 0.0224(9) 0.0253(9) -0.0046(8) 0.0074(8) -0.0023(9)
C25 0.0375(11) 0.0206(9) 0.0201(9) 0.0008(8) 0.0049(8) -0.0040(9)
C26 0.0307(11) 0.0193(9) 0.0207(9) -0.0004(7) -0.0006(8) -0.0004(8)
C27 0.0218(10) 0.0164(8) 0.0186(8) -0.0022(7) -0.0011(7) -0.0028(7)
C28 0.0213(10) 0.0172(9) 0.0196(8) -0.0022(7) -0.0019(7) -0.0023(8)

loop_
_atom_type_symbol
_atom_type_description
_atom_type_scat_dispersion_real
_atom_type_scat_dispersion_imag
_atom_type_scat_source
C C 0.0181 0.0091 'International Tables Vol C Tables 4.2.6.8 and 6.1.1.4'
H H 0.0000 0.0000 'International Tables Vol C Tables 4.2.6.8 and 6.1.1.4'
N N 0.0311 0.0180 'International Tables Vol C Tables 4.2.6.8 and 6.1.1.4'
O O 0.0492 0.0322 'International Tables Vol C Tables 4.2.6.8 and 6.1.1.4'

loop_
_geom_angle_atom_site_label_1
_geom_angle_atom_site_label_2
_geom_angle_atom_site_label_3
_geom_angle
C21 N1 C20 124.68(15)
C21 N1 C28 112.03(14)
C28 N1 C20 123.19(15)
C2 C1 H1 120.1
C6 C1 H1 120.1
C6 C1 C2 119.79(18)
C1 C2 H2 120.1
C1 C2 C3 119.79(19)
C3 C2 H2 120.1
C2 C3 H3 119.4
C2 C3 C4 121.28(18)
C4 C3 H3 119.4
C3 C4 C5 118.05(17)
C3 C4 C7 121.20(16)
C5 C4 C7 120.75(17)
C4 C5 H5 119.7
C6 C5 C4 120.53(19)
C6 C5 H5 119.7
C1 C6 C5 120.56(18)
C1 C6 H6 119.7
C5 C6 H6 119.7
C8 C7 C4 121.19(17)
C12 C7 C4 121.64(16)
C12 C7 C8 117.17(16)
C7 C8 H8 119.3
C9 C8 C7 121.45(17)
C9 C8 H8 119.3
C8 C9 H9 119.4
C8 C9 C10 121.29(17)
C10 C9 H9 119.4
C9 C10 C11 117.47(16)
C9 C10 C13 121.86(15)
C11 C10 C13 120.63(16)
C10 C11 H11 119.4
C12 C11 C10 121.10(18)
C12 C11 H11 119.4
C7 C12 H12 119.2
C11 C12 C7 121.51(17)
C11 C12 H12 119.2
C10 C13 C20 116.84(15)
C14 C13 C10 123.14(16)
C14 C13 C20 120.02(16)
C15 C14 C13 178.8(2)
C14 C15 H15 117.1
C14 C15 C16 125.85(17)
C16 C15 H15 117.1
C15 C16 C17 108.57(15)
C15 C16 C18 108.46(15)
C15 C16 C19 110.97(15)
C18 C16 C17 108.81(15)
C19 C16 C17 110.22(15)
C19 C16 C18 109.76(15)
C16 C17 H17A 109.5
C16 C17 H17B 109.5
C16 C17 H17C 109.5
H17A C17 H17B 109.5
H17A C17 H17C 109.5
H17B C17 H17C 109.5
C16 C18 H18A 109.5
C16 C18 H18B 109.5
C16 C18 H18C 109.5
H18A C18 H18B 109.5
H18A C18 H18C 109.5
H18B C18 H18C 109.5
C16 C19 H19A 109.5
C16 C19 H19B 109.5
C16 C19 H19C 109.5
H19A C19 H19B 109.5
H19A C19 H19C 109.5
H19B C19 H19C 109.5
N1 C20 C13 113.19(15)
N1 C20 H20A 108.9
N1 C20 H20B 108.9
C13 C20 H20A 108.9
C13 C20 H20B 108.9
H20A C20 H20B 107.8
O1 C21 N1 125.07(17)
O1 C21 C22 129.06(18)
N1 C21 C22 105.86(15)
C23 C22 C21 129.95(17)
C23 C22 C27 122.01(16)
C27 C22 C21 108.02(16)
C22 C23 H23 121.6
C22 C23 C24 116.77(18)
C24 C23 H23 121.6
C23 C24 H24 119.4
C25 C24 C23 121.27(19)
C25 C24 H24 119.4
C24 C25 H25 119.2
C24 C25 C26 121.50(18)
C26 C25 H25 119.2
C25 C26 H26 121.5
C27 C26 C25 117.03(18)
C27 C26 H26 121.5
C22 C27 C28 108.20(15)
C26 C27 C22 121.41(18)
C26 C27 C28 130.38(18)
O2 C28 N1 124.76(17)
O2 C28 C27 129.54(17)
N1 C28 C27 105.70(15)

loop_
_geom_bond_atom_site_label_1
_geom_bond_atom_site_label_2
_geom_bond_distance
O1 C21 1.213(2)
O2 C28 1.211(2)
N1 C20 1.454(2)
N1 C21 1.391(2)
N1 C28 1.399(2)
C1 H1 0.9500
C1 C2 1.388(3)
C1 C6 1.377(3)
C2 H2 0.9500
C2 C3 1.388(3)
C3 H3 0.9500
C3 C4 1.393(3)
C4 C5 1.401(3)
C4 C7 1.489(2)
C5 H5 0.9500
C5 C6 1.389(3)
C6 H6 0.9500
C7 C8 1.398(3)
C7 C12 1.398(3)
C8 H8 0.9500
C8 C9 1.383(3)
C9 H9 0.9500
C9 C10 1.395(3)
C10 C11 1.400(2)
C10 C13 1.481(2)
C11 H11 0.9500
C11 C12 1.383(3)
C12 H12 0.9500
C13 C14 1.312(3)
C13 C20 1.522(2)
C14 C15 1.305(3)
C15 H15 0.9500
C15 C16 1.521(3)
C16 C17 1.536(3)
C16 C18 1.531(3)
C16 C19 1.522(3)
C17 H17A 0.9800
C17 H17B 0.9800
C17 H17C 0.9800
C18 H18A 0.9800
C18 H18B 0.9800
C18 H18C 0.9800
C19 H19A 0.9800
C19 H19B 0.9800
C19 H19C 0.9800
C20 H20A 0.9900
C20 H20B 0.9900
C21 C22 1.490(3)
C22 C23 1.380(3)
C22 C27 1.388(3)
C23 H23 0.9500
C23 C24 1.399(3)
C24 H24 0.9500
C24 C25 1.387(3)
C25 H25 0.9500
C25 C26 1.393(3)
C26 H26 0.9500
C26 C27 1.384(3)
C27 C28 1.486(3)

loop_
_geom_torsion_atom_site_label_1
_geom_torsion_atom_site_label_2
_geom_torsion_atom_site_label_3
_geom_torsion_atom_site_label_4
_geom_torsion
O1 C21 C22 C23 -2.6(3)
O1 C21 C22 C27 178.57(18)
N1 C21 C22 C23 176.47(18)
N1 C21 C22 C27 -2.34(19)
C1 C2 C3 C4 -0.7(3)
C2 C1 C6 C5 -0.2(3)
C2 C3 C4 C5 -0.2(3)
C2 C3 C4 C7 179.47(18)
C3 C4 C5 C6 0.9(3)
C3 C4 C7 C8 26.8(3)
C3 C4 C7 C12 -153.66(18)
C4 C5 C6 C1 -0.7(3)
C4 C7 C8 C9 179.21(17)
C4 C7 C12 C11 -178.60(17)
C5 C4 C7 C8 -153.53(18)
C5 C4 C7 C12 26.0(3)
C6 C1 C2 C3 0.9(3)
C7 C4 C5 C6 -178.79(17)
C7 C8 C9 C10 -0.6(3)
C8 C7 C12 C11 1.0(3)
C8 C9 C10 C11 0.9(3)
C8 C9 C10 C13 178.63(17)
C9 C10 C11 C12 -0.3(3)
C9 C10 C13 C14 168.39(18)
C9 C10 C13 C20 -11.7(3)
C10 C11 C12 C7 -0.7(3)
C10 C13 C20 N1 -172.30(15)
C11 C10 C13 C14 -13.9(3)
C11 C10 C13 C20 165.93(17)
C12 C7 C8 C9 -0.3(3)
C13 C10 C11 C12 -178.05(18)
C14 C13 C20 N1 7.6(2)
C14 C15 C16 C17 105.0(2)
C14 C15 C16 C18 -136.87(19)
C14 C15 C16 C19 -16.2(2)
C20 N1 C21 O1 -0.1(3)
C20 N1 C21 C22 -179.21(15)
C20 N1 C28 O2 -0.5(3)
C20 N1 C28 C27 179.01(15)
C21 N1 C20 C13 -90.6(2)
C21 N1 C28 O2 176.11(17)
C21 N1 C28 C27 -4.37(19)
C21 C22 C23 C24 -178.89(18)
C21 C22 C27 C26 178.87(17)
C21 C22 C27 C28 -0.24(19)
C22 C23 C24 C25 0.4(3)
C22 C27 C28 O2 -177.80(18)
C22 C27 C28 N1 2.72(19)
C23 C22 C27 C26 -0.1(3)
C23 C22 C27 C28 -179.16(16)
C23 C24 C25 C26 -0.3(3)
C24 C25 C26 C27 0.0(3)
C25 C26 C27 C22 0.2(3)
C25 C26 C27 C28 179.04(18)
C26 C27 C28 O2 3.2(3)
C26 C27 C28 N1 -176.28(18)
C27 C22 C23 C24 -0.2(3)
C28 N1 C20 C13 85.6(2)
C28 N1 C21 O1 -176.63(18)
C28 N1 C21 C22 4.23(19)
